data_7250686
loop_
_publ_author_name
'Song, Meng-ran'
'Wu, Qun-yan'
'Jin, Wei'
'Huang, Zhi-wei'
'Hu, Kong-qiu'
'Yuan, Li-yong'
'Wen, Wei'
'Shi, Wei-qun'
'Mei, Lei'

_publ_section_title
;
 Tuning N-donor coordination and assembly structures in uranyl compounds
 of carboxylate ligands with divergent vinyl pyridine groups
;
_journal_issue 33
_journal_name_full CrystEngComm
_journal_page_first 5603
_journal_page_last 5612
_journal_paper_doi 10.1039/D5CE00556F
_journal_volume 27
_journal_year 2025
_chemical_formula_moiety 'C14 H11 N O5 U'
_chemical_formula_sum 'C14 H11 N O5 U'
_chemical_formula_weight 511.27
_space_group_crystal_system orthorhombic
_space_group_IT_number 33
_space_group_name_Hall 'P -2ac -2n'
_space_group_name_H-M_alt 'P n 21 a'
_atom_sites_solution_hydrogens mixed
_audit_creation_date 2025-07-02
_audit_creation_method
;
Olex2 1.5
(compiled 2025.05.31 svn.r86d253d1 for OlexSys, GUI svn.r7254)
;
_audit_update_record
;
2025-07-07 deposited with the CCDC.	2025-07-15 downloaded from the CCDC.
;
_cell_angle_alpha 90
_cell_angle_beta 90
_cell_angle_gamma 90
_cell_formula_units_Z 4
_cell_length_a 8.4393(4)
_cell_length_b 9.9752(6)
_cell_length_c 16.3986(8)
_cell_measurement_reflns_used 9920
_cell_measurement_temperature 296(2)
_cell_measurement_theta_max 27.50
_cell_measurement_theta_min 3.22
_cell_volume 1380.49(13)
_computing_cell_refinement 'SAINT V8.40B (?, 2016)'
_computing_data_reduction 'SAINT V8.40B (?, 2016)'
_computing_molecular_graphics 'Olex2 1.5 (Dolomanov et al., 2009)'
_computing_publication_material 'Olex2 1.5 (Dolomanov et al., 2009)'
_computing_structure_refinement 'SHELXL 2016/6 (Sheldrick, 2015)'
_computing_structure_solution 'ShelXS (Sheldrick, 2008)'
_diffrn_ambient_temperature 296.00
_diffrn_measured_fraction_theta_full 0.995
_diffrn_measured_fraction_theta_max 0.994
_diffrn_measurement_device_type 'Bruker APEX-II CCD'
_diffrn_measurement_method '\f and \w scans'
_diffrn_radiation_type MoK\a
_diffrn_radiation_wavelength 0.71073
_diffrn_reflns_av_R_equivalents 0.0300
_diffrn_reflns_av_unetI/netI 0.0329
_diffrn_reflns_Laue_measured_fraction_full 0.995
_diffrn_reflns_Laue_measured_fraction_max 0.994
_diffrn_reflns_limit_h_max 10
_diffrn_reflns_limit_h_min -9
_diffrn_reflns_limit_k_max 12
_diffrn_reflns_limit_k_min -12
_diffrn_reflns_limit_l_max 21
_diffrn_reflns_limit_l_min -21
_diffrn_reflns_number 10189
_diffrn_reflns_point_group_measured_fraction_full 0.996
_diffrn_reflns_point_group_measured_fraction_max 0.995
_diffrn_reflns_theta_full 25.242
_diffrn_reflns_theta_max 27.511
_diffrn_reflns_theta_min 3.397
_exptl_absorpt_coefficient_mu 11.778
_exptl_absorpt_correction_T_max 0.7456
_exptl_absorpt_correction_T_min 0.3785
_exptl_absorpt_correction_type none
_exptl_absorpt_process_details
;
SADABS-2016/2 (Bruker,2016/2) was used for absorption correction.
wR2(int) was 0.1214 before and 0.0618 after correction.
The Ratio of minimum to maximum transmission is 0.5076.
The \l/2 correction factor is Not present.
;
_exptl_crystal_colour 'clear light yellow'
_exptl_crystal_density_diffrn 2.460
_exptl_crystal_description block
_exptl_crystal_F_000 936
_refine_diff_density_max 0.888
_refine_diff_density_min -1.238
_refine_diff_density_rms 0.122
_refine_ls_abs_structure_details
;
 Refined as an inversion twin.
;
_refine_ls_abs_structure_Flack 0.288(11)
_refine_ls_extinction_method none
_refine_ls_goodness_of_fit_ref 1.090
_refine_ls_hydrogen_treatment mixed
_refine_ls_matrix_type full
_refine_ls_number_parameters 192
_refine_ls_number_reflns 3019
_refine_ls_number_restraints 1
_refine_ls_restrained_S_all 1.090
_refine_ls_R_factor_all 0.0210
_refine_ls_R_factor_gt 0.0186
_refine_ls_shift/su_max 0.000
_refine_ls_shift/su_mean 0.000
_refine_ls_structure_factor_coef Fsqd
_refine_ls_weighting_details 'w=1/[\s^2^(Fo^2^)+(0.0106P)^2^+0.4597P] where P=(Fo^2^+2Fc^2^)/3'
_refine_ls_weighting_scheme calc
_refine_ls_wR_factor_gt 0.0413
_refine_ls_wR_factor_ref 0.0422
_reflns_Friedel_coverage 0.894
_reflns_Friedel_fraction_full 0.997
_reflns_Friedel_fraction_max 0.995
_reflns_number_gt 2829
_reflns_number_total 3019
_reflns_threshold_expression 'I > 2\s(I)'
_cod_data_source_file d5ce00556f2.cif
_cod_data_source_block 1
_cod_depositor_comments 'Adding full bibliography for 7250686--7250691.cif.'
_cod_database_code 7250686
_shelx_shelxl_version_number 2016/6
_shelx_space_group_comment
;
The symmetry employed for this shelxl refinement is uniquely defined
by the following loop, which should always be used as a source of
symmetry information in preference to the above space-group names.
They are only intended as comments.
;
_olex2_refinement_description
;
1. Twinned data refinement
 Scales: 0.712(11)
 0.288(11)
2. Fixed Uiso
 At 1.2 times of:
  All C(H) groups
3.a Riding coordinates:
 O5(H5)
3.b Aromatic/amide H refined with riding coordinates:
 C8(H8), C3(H3), C6(H6), C7(H7), C4(H4), C14(H14), C11(H11), C9(H9), C12(H12),
 C13(H13)
;
_olex2_submission_special_instructions 'No special instructions were received'

loop_
_space_group_symop_operation_xyz
'x, y, z'
'-x, y+1/2, -z'
'x+1/2, y, -z+1/2'
'-x+1/2, y+1/2, z+1/2'

loop_
_atom_site_label
_atom_site_type_symbol
_atom_site_fract_x
_atom_site_fract_y
_atom_site_fract_z
_atom_site_U_iso_or_equiv
_atom_site_adp_type
_atom_site_occupancy
_atom_site_site_symmetry_order
_atom_site_calc_flag
_atom_site_refinement_flags_posn
_atom_site_refinement_flags_adp
_atom_site_refinement_flags_occupancy
_atom_site_disorder_assembly
_atom_site_disorder_group
U1 U 0.47236(2) -0.00176(6) 0.21155(2) 0.01661(7) Uani 1 1 d . . . . .
C2 C 0.8418(6) -0.0046(15) 0.0134(3) 0.0210(10) Uani 1 1 d . . . . .
C5 C 0.8740(8) 0.0092(15) -0.1561(3) 0.0257(16) Uani 1 1 d . . . . .
C8 C 0.8891(9) 0.0217(9) -0.2453(4) 0.031(2) Uani 1 1 d . . . . .
H8 H 0.957229 0.087992 -0.264365 0.038 Uiso 1 1 calc R U . . .
C3 C 0.9442(8) 0.0892(7) -0.0219(4) 0.0246(14) Uani 1 1 d . . . . .
H3 H 1.002575 0.147152 0.010862 0.030 Uiso 1 1 calc R U . . .
C6 C 0.7767(10) -0.0863(7) -0.1201(4) 0.0357(18) Uani 1 1 d . . . . .
H6 H 0.723825 -0.148133 -0.152678 0.043 Uiso 1 1 calc R U . . .
C7 C 0.7576(9) -0.0904(7) -0.0364(4) 0.0332(17) Uani 1 1 d . . . . .
H7 H 0.687466 -0.151626 -0.013409 0.040 Uiso 1 1 calc R U . . .
C4 C 0.9579(8) 0.0950(7) -0.1060(4) 0.0277(15) Uani 1 1 d . . . . .
H4 H 1.025158 0.158144 -0.129278 0.033 Uiso 1 1 calc R U . . .
C1 C 0.8118(6) -0.0045(14) 0.1029(3) 0.0215(11) Uani 1 1 d . . . . .
O5 O 0.2009(6) 0.0242(8) 0.2057(2) 0.030(2) Uani 1 1 d . . . . .
H5 H 0.162163 0.054918 0.154881 0.07(3) Uiso 1 1 d R . . . .
O2 O 0.9059(6) 0.0589(5) 0.1493(2) 0.0281(10) Uani 1 1 d . . . . .
C10 C 0.8367(8) -0.0354(6) -0.3897(4) 0.0230(18) Uani 1 1 d . . . . .
O3 O 0.4947(7) 0.1714(6) 0.1864(4) 0.0317(11) Uani 1 1 d . . . . .
C14 C 0.7819(8) -0.1343(7) -0.4428(4) 0.0281(14) Uani 1 1 d . . . . .
H14 H 0.729250 -0.209305 -0.422782 0.034 Uiso 1 1 calc R U . . .
O4 O 0.4465(7) -0.1739(5) 0.2316(4) 0.0361(13) Uani 1 1 d . . . . .
C11 C 0.9120(10) 0.0758(7) -0.4244(4) 0.0313(15) Uani 1 1 d . . . . .
H11 H 0.947584 0.145396 -0.391387 0.038 Uiso 1 1 calc R U . . .
C9 C 0.8154(9) -0.0520(7) -0.3017(4) 0.0279(16) Uani 1 1 d . . . . .
H9 H 0.746021 -0.118250 -0.283943 0.033 Uiso 1 1 calc R U . . .
N1 N 0.8843(6) -0.0190(9) -0.5587(3) 0.0191(14) Uani 1 1 d . . . . .
C12 C 0.9331(9) 0.0817(7) -0.5077(4) 0.0264(14) Uani 1 1 d . . . . .
H12 H 0.982236 0.156591 -0.530074 0.032 Uiso 1 1 calc R U . . .
C13 C 0.8070(9) -0.1190(7) -0.5259(4) 0.0283(15) Uani 1 1 d . . . . .
H13 H 0.766267 -0.184278 -0.560565 0.034 Uiso 1 1 calc R U . . .
O1 O 0.6904(5) -0.0652(5) 0.1285(3) 0.0280(10) Uani 1 1 d . . . . .

loop_
_atom_site_aniso_label
_atom_site_aniso_U_11
_atom_site_aniso_U_22
_atom_site_aniso_U_33
_atom_site_aniso_U_23
_atom_site_aniso_U_13
_atom_site_aniso_U_12
U1 0.01313(10) 0.02815(11) 0.00855(9) 0.0009(2) 0.00049(5) 0.0010(3)
C2 0.022(3) 0.030(3) 0.011(2) -0.002(6) 0.0009(18) 0.008(6)
C5 0.033(3) 0.033(5) 0.011(2) 0.003(4) 0.0037(19) -0.003(5)
C8 0.043(4) 0.038(8) 0.013(3) 0.003(3) 0.004(2) -0.004(3)
C3 0.029(4) 0.030(4) 0.015(3) -0.001(3) -0.002(3) 0.000(3)
C6 0.051(5) 0.044(4) 0.012(3) -0.003(3) 0.005(3) -0.018(3)
C7 0.041(5) 0.043(4) 0.016(3) 0.003(3) 0.002(3) -0.017(3)
C4 0.032(4) 0.036(4) 0.014(3) 0.000(3) 0.004(3) -0.006(3)
C1 0.018(2) 0.036(3) 0.011(2) 0.003(6) 0.0010(17) 0.009(6)
O5 0.017(2) 0.061(7) 0.0125(18) 0.005(2) 0.0001(14) 0.005(2)
O2 0.020(2) 0.052(3) 0.012(2) 0.0023(18) -0.0041(18) 0.004(2)
C10 0.027(4) 0.033(5) 0.009(2) 0.000(2) 0.001(2) 0.003(2)
O3 0.045(3) 0.028(3) 0.021(3) 0.007(2) -0.006(2) -0.003(2)
C14 0.035(4) 0.033(4) 0.016(3) -0.001(3) 0.005(3) -0.007(3)
O4 0.050(4) 0.031(3) 0.028(3) 0.008(2) 0.007(3) 0.004(2)
C11 0.046(5) 0.031(4) 0.017(3) -0.007(3) 0.002(3) -0.007(3)
C9 0.037(5) 0.034(3) 0.013(3) 0.002(2) 0.004(3) 0.001(3)
N1 0.024(2) 0.022(4) 0.0117(18) -0.005(3) -0.0008(16) -0.005(2)
C12 0.033(4) 0.031(4) 0.015(3) 0.002(3) -0.001(3) -0.009(3)
C13 0.034(4) 0.038(4) 0.013(3) -0.005(3) 0.001(3) -0.001(3)
O1 0.019(2) 0.051(3) 0.015(2) -0.0007(19) 0.0054(17) 0.0015(19)

loop_
_atom_type_symbol
_atom_type_description
_atom_type_scat_dispersion_real
_atom_type_scat_dispersion_imag
_atom_type_scat_source
C C 0.0033 0.0016 'International Tables Vol C Tables 4.2.6.8 and 6.1.1.4'
H H 0.0000 0.0000 'International Tables Vol C Tables 4.2.6.8 and 6.1.1.4'
N N 0.0061 0.0033 'International Tables Vol C Tables 4.2.6.8 and 6.1.1.4'
O O 0.0106 0.0060 'International Tables Vol C Tables 4.2.6.8 and 6.1.1.4'
U U -9.6767 9.6646 'International Tables Vol C Tables 4.2.6.8 and 6.1.1.4'

loop_
_geom_angle_atom_site_label_1
_geom_angle_atom_site_label_2
_geom_angle_atom_site_label_3
_geom_angle
_geom_angle_site_symmetry_1
_geom_angle_site_symmetry_3
_geom_angle_publ_flag
O5 U1 O5 144.95(15) . 3 ?
O5 U1 O2 77.40(15) . 3_455 ?
O5 U1 O2 67.82(15) 3 3_455 ?
O5 U1 N1 71.68(15) . 3_454 ?
O5 U1 N1 141.73(15) 3 3_454 ?
O5 U1 O1 74.18(16) 3 . ?
O5 U1 O1 140.82(16) . . ?
O2 U1 N1 148.26(17) 3_455 3_454 ?
O3 U1 O5 89.2(3) . . ?
O3 U1 O5 86.6(3) . 3 ?
O3 U1 O2 90.0(2) . 3_455 ?
O3 U1 N1 82.7(3) . 3_454 ?
O3 U1 O1 92.5(2) . . ?
O4 U1 O5 95.8(3) . 3 ?
O4 U1 O5 89.7(3) . . ?
O4 U1 O2 92.2(2) . 3_455 ?
O4 U1 O3 177.2(3) . . ?
O4 U1 N1 94.6(3) . 3_454 ?
O4 U1 O1 86.8(2) . . ?
O1 U1 O2 141.69(16) . 3_455 ?
O1 U1 N1 69.75(16) . 3_454 ?
C3 C2 C1 120.8(10) . . ?
C7 C2 C3 119.3(5) . . ?
C7 C2 C1 119.7(9) . . ?
C6 C5 C8 122.1(8) . . ?
C4 C5 C8 119.6(8) . . ?
C4 C5 C6 118.3(5) . . ?
C5 C8 H8 116.5 . . ?
C9 C8 C5 126.9(8) . . ?
C9 C8 H8 116.5 . . ?
C2 C3 H3 120.3 . . ?
C4 C3 C2 119.4(6) . . ?
C4 C3 H3 120.3 . . ?
C5 C6 H6 119.6 . . ?
C7 C6 C5 120.8(7) . . ?
C7 C6 H6 119.6 . . ?
C2 C7 C6 120.6(7) . . ?
C2 C7 H7 119.7 . . ?
C6 C7 H7 119.7 . . ?
C5 C4 C3 121.6(7) . . ?
C5 C4 H4 119.2 . . ?
C3 C4 H4 119.2 . . ?
O2 C1 C2 119.0(8) . . ?
O1 C1 C2 117.8(7) . . ?
O1 C1 O2 123.2(5) . . ?
U1 O5 U1 140.4(2) . 3_455 ?
U1 O5 H5 114.6 . . ?
U1 O5 H5 105.0 3_455 . ?
C1 O2 U1 125.8(5) . 3 ?
C14 C10 C11 117.2(6) . . ?
C14 C10 C9 119.6(6) . . ?
C11 C10 C9 123.1(6) . . ?
C10 C14 H14 120.5 . . ?
C13 C14 C10 119.0(6) . . ?
C13 C14 H14 120.5 . . ?
C10 C11 H11 120.2 . . ?
C12 C11 C10 119.7(6) . . ?
C12 C11 H11 120.2 . . ?
C8 C9 C10 124.3(7) . . ?
C8 C9 H9 117.9 . . ?
C10 C9 H9 117.9 . . ?
C12 N1 U1 116.8(5) . 3_554 ?
C13 N1 U1 125.8(5) . 3_554 ?
C13 N1 C12 117.2(5) . . ?
C11 C12 H12 118.8 . . ?
N1 C12 C11 122.3(6) . . ?
N1 C12 H12 118.8 . . ?
C14 C13 H13 117.8 . . ?
N1 C13 C14 124.3(6) . . ?
N1 C13 H13 117.8 . . ?
C1 O1 U1 133.8(6) . . ?

loop_
_geom_bond_atom_site_label_1
_geom_bond_atom_site_label_2
_geom_bond_distance
_geom_bond_site_symmetry_2
_geom_bond_publ_flag
U1 O5 2.308(5) . ?
U1 O5 2.373(4) 3 ?
U1 O2 2.426(4) 3_455 ?
U1 O3 1.785(6) . ?
U1 O4 1.762(5) . ?
U1 N1 2.620(4) 3_454 ?
U1 O1 2.375(4) . ?
C2 C3 1.399(13) . ?
C2 C7 1.379(12) . ?
C2 C1 1.490(6) . ?
C5 C8 1.474(8) . ?
C5 C6 1.389(13) . ?
C5 C4 1.382(12) . ?
C8 H8 0.9300 . ?
C8 C9 1.335(10) . ?
C3 H3 0.9300 . ?
C3 C4 1.385(9) . ?
C6 H6 0.9300 . ?
C6 C7 1.383(8) . ?
C7 H7 0.9300 . ?
C4 H4 0.9300 . ?
C1 O2 1.270(9) . ?
C1 O1 1.261(9) . ?
O5 H5 0.9457 . ?
C10 C14 1.395(9) . ?
C10 C11 1.399(9) . ?
C10 C9 1.463(8) . ?
C14 H14 0.9300 . ?
C14 C13 1.388(8) . ?
C11 H11 0.9300 . ?
C11 C12 1.380(9) . ?
C9 H9 0.9300 . ?
N1 C12 1.370(10) . ?
N1 C13 1.308(10) . ?
C12 H12 0.9300 . ?
C13 H13 0.9300 . ?

loop_
_geom_torsion_atom_site_label_1
_geom_torsion_atom_site_label_2
_geom_torsion_atom_site_label_3
_geom_torsion_atom_site_label_4
_geom_torsion
_geom_torsion_site_symmetry_1
_geom_torsion_site_symmetry_2
_geom_torsion_site_symmetry_3
_geom_torsion_site_symmetry_4
_geom_torsion_publ_flag
U1 N1 C12 C11 -171.6(6) 3_554 . . . ?
U1 N1 C13 C14 170.3(5) 3_554 . . . ?
C2 C3 C4 C5 -0.7(12) . . . . ?
C2 C1 O2 U1 -148.3(8) . . . 3 ?
C2 C1 O1 U1 -125.9(9) . . . . ?
C5 C8 C9 C10 -179.4(8) . . . . ?
C5 C6 C7 C2 -3.7(14) . . . . ?
C8 C5 C6 C7 -176.1(8) . . . . ?
C8 C5 C4 C3 178.3(7) . . . . ?
C3 C2 C7 C6 1.5(13) . . . . ?
C3 C2 C1 O2 -16.4(15) . . . . ?
C3 C2 C1 O1 161.7(8) . . . . ?
C6 C5 C8 C9 0.3(14) . . . . ?
C6 C5 C4 C3 -1.3(13) . . . . ?
C7 C2 C3 C4 0.7(12) . . . . ?
C7 C2 C1 O2 169.1(8) . . . . ?
C7 C2 C1 O1 -12.8(16) . . . . ?
C4 C5 C8 C9 -179.3(9) . . . . ?
C4 C5 C6 C7 3.5(14) . . . . ?
C1 C2 C3 C4 -173.8(7) . . . . ?
C1 C2 C7 C6 176.0(9) . . . . ?
O2 C1 O1 U1 52.1(13) . . . . ?
C10 C14 C13 N1 2.3(12) . . . . ?
C10 C11 C12 N1 -0.7(12) . . . . ?
C14 C10 C11 C12 -1.9(11) . . . . ?
C14 C10 C9 C8 166.3(8) . . . . ?
C11 C10 C14 C13 1.2(11) . . . . ?
C11 C10 C9 C8 -13.0(11) . . . . ?
C9 C10 C14 C13 -178.1(6) . . . . ?
C9 C10 C11 C12 177.4(7) . . . . ?
C12 N1 C13 C14 -4.9(11) . . . . ?
C13 N1 C12 C11 4.1(11) . . . . ?
O1 C1 O2 U1 33.7(13) . . . 3 ?

loop_
_twin_individual_id
_twin_individual_mass_fraction_refined
1 0.712(11)
2 0.288(11)
